data_4064792
loop_
_publ_author_name
'Xiao, Tianpengfei'
'Hao, Peng'
'Kehr, Gerald'
'Hao, Xiang'
'Erker, Gerhard'
'Sun, Wen-Hua'

_publ_section_title
;
 Dichlorocobalt(II) Complexes Ligated by Bidentate
 8-(Benzoimidazol-2-yl)quinolines: Synthesis, Characterization, and
 Catalytic Behavior toward Ethylene
;
_journal_issue 18
_journal_name_full Organometallics
_journal_page_first 4847
_journal_paper_doi 10.1021/om2003392
_journal_volume 30
_journal_year 2011
_chemical_formula_sum 'C20 H19 Cl2 Co N3'
_chemical_formula_weight 431.21
_chemical_name_systematic
;
 ?
;
_space_group_IT_number 2
_symmetry_cell_setting triclinic
_symmetry_space_group_name_Hall '-P 1'
_symmetry_space_group_name_H-M 'P -1'
_atom_sites_solution_hydrogens geom
_atom_sites_solution_primary direct
_atom_sites_solution_secondary difmap
_audit_creation_method SHELXL-97
_cell_angle_alpha 82.15(3)
_cell_angle_beta 85.23(3)
_cell_angle_gamma 73.30(3)
_cell_formula_units_Z 2
_cell_length_a 9.1295(18)
_cell_length_b 9.4876(19)
_cell_length_c 11.438(2)
_cell_measurement_reflns_used 2964
_cell_measurement_temperature 173(2)
_cell_measurement_theta_max 27.49
_cell_measurement_theta_min 2.26
_cell_volume 939.0(3)
_computing_cell_refinement 'Siemens SMART & SAINT'
_computing_data_collection 'Siemens SMART'
_computing_data_reduction 'Siemens XPREP'
_computing_molecular_graphics 'Bruker SHELXTL'
_computing_publication_material 'Bruker SHELXTL'
_computing_structure_refinement 'Siemens SHELXTL'
_computing_structure_solution 'Siemens SHELXTL'
_diffrn_ambient_temperature 173(2)
_diffrn_measured_fraction_theta_full 0.993
_diffrn_measured_fraction_theta_max 0.993
_diffrn_measurement_device_type 'Bruker P4'
_diffrn_measurement_method '\w scans'
_diffrn_radiation_monochromator graphite
_diffrn_radiation_source 'fine-focus sealed tube'
_diffrn_radiation_type MoK\a
_diffrn_radiation_wavelength 0.71073
_diffrn_reflns_av_R_equivalents 0.0360
_diffrn_reflns_av_sigmaI/netI 0.0359
_diffrn_reflns_limit_h_max 11
_diffrn_reflns_limit_h_min -11
_diffrn_reflns_limit_k_max 11
_diffrn_reflns_limit_k_min -12
_diffrn_reflns_limit_l_max 14
_diffrn_reflns_limit_l_min -14
_diffrn_reflns_number 11408
_diffrn_reflns_theta_full 27.49
_diffrn_reflns_theta_max 27.49
_diffrn_reflns_theta_min 2.26
_diffrn_standards_decay_% none
_diffrn_standards_interval_count none
_diffrn_standards_interval_time none
_diffrn_standards_number none
_exptl_absorpt_coefficient_mu 1.207
_exptl_absorpt_correction_T_max 0.7556
_exptl_absorpt_correction_T_min 0.5249
_exptl_absorpt_correction_type numerical
_exptl_absorpt_process_details 'SADABS (Sheldrick, 1996)'
_exptl_crystal_colour blue
_exptl_crystal_density_diffrn 1.525
_exptl_crystal_density_method 'not measured'
_exptl_crystal_description block
_exptl_crystal_F_000 442
_exptl_crystal_size_max 0.73
_exptl_crystal_size_mid 0.43
_exptl_crystal_size_min 0.26
_refine_diff_density_max 0.524
_refine_diff_density_min -0.393
_refine_diff_density_rms 0.068
_refine_ls_extinction_method none
_refine_ls_goodness_of_fit_ref 1.096
_refine_ls_hydrogen_treatment constr
_refine_ls_matrix_type full
_refine_ls_number_parameters 235
_refine_ls_number_reflns 4277
_refine_ls_number_restraints 0
_refine_ls_restrained_S_all 1.096
_refine_ls_R_factor_gt 0.0452
_refine_ls_shift/su_max 0.002
_refine_ls_shift/su_mean 0.000
_refine_ls_structure_factor_coef Fsqd
_refine_ls_weighting_details 'calc w=1/[\s^2^(Fo^2^)+(0.0594P)^2^+0.6561P] where P=(Fo^2^+2Fc^2^)/3'
_refine_ls_weighting_scheme calc
_refine_ls_wR_factor_gt 0.1198
_refine_ls_wR_factor_ref 0.1222
_reflns_number_gt 4026
_reflns_number_total 4277
_reflns_threshold_expression >2sigma(I)
_cod_data_source_file om2003392_si_002.cif
_cod_data_source_block C8
_cod_depositor_comments
;
The following automatic conversions were performed:

'_symmetry_cell_setting' value 'Triclinic' changed to 'triclinic'
according to /home/saulius/struct/CIF-dictionaries/cif_core.dic
dictionary named 'cif_core.dic' version 2.4.1 from
2010-06-29.

'_exptl_absorpt_correction_type' value 'Numerical'
changed to 'numerical' according to
/home/saulius/struct/CIF-dictionaries/cif_core.dic dictionary named
'cif_core.dic' version 2.4.1 from 2010-06-29.

Automatic conversion script
Id: cif_fix_values 1715 2011-07-08 13:25:40Z adriana 

 Adding full bibliography for 4064789--4064792.cif.
;
_cod_original_cell_volume 939.1(3)
_cod_original_sg_symbol_H-M P-1
_cod_database_code 4064792
_refine_ls_r_factor_ref 0.0482

loop_
_symmetry_equiv_pos_as_xyz
'x, y, z'
'-x, -y, -z'

loop_
_atom_site_label
_atom_site_type_symbol
_atom_site_fract_x
_atom_site_fract_y
_atom_site_fract_z
_atom_site_U_iso_or_equiv
_atom_site_adp_type
_atom_site_occupancy
_atom_site_symmetry_multiplicity
_atom_site_calc_flag
_atom_site_refinement_flags
Co Co 1.20577(4) 1.25457(4) 1.19967(3) 0.02807(12) Uani 1 1 d .
N3 N 0.8327(2) 1.2750(2) 1.02040(19) 0.0289(4) Uani 1 1 d .
Cl1 Cl 1.31509(9) 1.43427(9) 1.21052(6) 0.04207(18) Uani 1 1 d .
N1 N 1.0623(2) 1.2761(2) 1.07233(19) 0.0289(4) Uani 1 1 d .
Cl2 Cl 1.38577(7) 1.03683(8) 1.19278(6) 0.03800(17) Uani 1 1 d .
C18 C 1.2152(3) 0.9813(3) 1.4802(2) 0.0325(5) Uani 1 1 d .
H18A H 1.1340 0.9660 1.5393 0.039 Uiso 1 1 calc R
H18B H 1.1877 0.9640 1.4025 0.039 Uiso 1 1 calc R
C1 C 1.0725(3) 1.2509(3) 1.4455(2) 0.0285(5) Uani 1 1 d .
N2 N 1.0330(2) 1.2849(2) 1.33359(18) 0.0265(4) Uani 1 1 d .
C20 C 0.6690(3) 1.2857(3) 1.0238(3) 0.0359(6) Uani 1 1 d .
H20A H 0.6156 1.3458 1.0859 0.054 Uiso 1 1 calc R
H20B H 0.6549 1.1862 1.0405 0.054 Uiso 1 1 calc R
H20C H 0.6271 1.3323 0.9473 0.054 Uiso 1 1 calc R
C12 C 0.9205(3) 1.1212(3) 0.8510(2) 0.0354(6) Uani 1 1 d .
H12A H 0.8223 1.1203 0.8300 0.043 Uiso 1 1 calc R
C9 C 0.8924(3) 1.3826(3) 1.3074(2) 0.0280(5) Uani 1 1 d .
C15 C 1.2151(3) 1.1261(3) 0.9132(2) 0.0324(5) Uani 1 1 d .
H15A H 1.3134 1.1279 0.9333 0.039 Uiso 1 1 calc R
C5 C 0.6600(3) 1.5700(3) 1.3680(3) 0.0391(6) Uani 1 1 d .
H5A H 0.5975 1.6204 1.4286 0.047 Uiso 1 1 calc R
C13 C 1.0536(3) 1.0471(3) 0.7927(2) 0.0372(6) Uani 1 1 d .
H13A H 1.0470 0.9918 0.7310 0.045 Uiso 1 1 calc R
C14 C 1.1978(3) 1.0519(3) 0.8226(2) 0.0357(6) Uani 1 1 d .
H14A H 1.2863 1.0023 0.7788 0.043 Uiso 1 1 calc R
C3 C 0.8411(3) 1.4183(3) 1.5153(3) 0.0358(6) Uani 1 1 d .
H3A H 0.7773 1.4639 1.5774 0.043 Uiso 1 1 calc R
C10 C 0.9116(3) 1.3215(3) 1.0957(2) 0.0291(5) Uani 1 1 d .
C16 C 1.0823(3) 1.1989(3) 0.9747(2) 0.0282(5) Uani 1 1 d .
C17 C 1.2234(3) 1.1413(3) 1.4736(2) 0.0305(5) Uani 1 1 d .
H17A H 1.2553 1.1573 1.5503 0.037 Uiso 1 1 calc R
H17B H 1.3016 1.1577 1.4121 0.037 Uiso 1 1 calc R
C6 C 0.6175(3) 1.6057(3) 1.2543(3) 0.0427(7) Uani 1 1 d .
H6A H 0.5291 1.6849 1.2346 0.051 Uiso 1 1 calc R
C19 C 1.3674(3) 0.8701(3) 1.5139(3) 0.0439(7) Uani 1 1 d .
H19A H 1.3582 0.7692 1.5175 0.066 Uiso 1 1 calc R
H19B H 1.3941 0.8861 1.5914 0.066 Uiso 1 1 calc R
H19C H 1.4476 0.8837 1.4546 0.066 Uiso 1 1 calc R
C11 C 0.9388(3) 1.1969(3) 0.9420(2) 0.0299(5) Uani 1 1 d .
C8 C 0.8373(3) 1.4113(3) 1.1906(2) 0.0301(5) Uani 1 1 d .
C4 C 0.7965(3) 1.4584(3) 1.3969(2) 0.0314(5) Uani 1 1 d .
C7 C 0.7049(3) 1.5247(3) 1.1662(3) 0.0370(6) Uani 1 1 d .
H7A H 0.6723 1.5482 1.0874 0.044 Uiso 1 1 calc R
C2 C 0.9756(3) 1.3143(3) 1.5396(2) 0.0333(6) Uani 1 1 d .
H2A H 1.0047 1.2843 1.6190 0.040 Uiso 1 1 calc R

loop_
_atom_site_aniso_label
_atom_site_aniso_U_11
_atom_site_aniso_U_22
_atom_site_aniso_U_33
_atom_site_aniso_U_23
_atom_site_aniso_U_13
_atom_site_aniso_U_12
Co 0.01910(18) 0.0329(2) 0.0323(2) -0.00887(14) 0.00067(13) -0.00555(14)
N3 0.0221(10) 0.0307(11) 0.0323(11) -0.0034(9) -0.0049(8) -0.0041(8)
Cl1 0.0431(4) 0.0487(4) 0.0432(4) -0.0142(3) 0.0078(3) -0.0253(3)
N1 0.0214(10) 0.0326(11) 0.0310(10) -0.0056(8) -0.0015(8) -0.0042(8)
Cl2 0.0238(3) 0.0413(4) 0.0449(4) -0.0143(3) -0.0012(3) 0.0013(3)
C18 0.0228(12) 0.0320(13) 0.0420(14) -0.0074(11) 0.0017(10) -0.0061(10)
C1 0.0268(12) 0.0258(11) 0.0355(13) -0.0081(10) 0.0013(10) -0.0103(9)
N2 0.0215(10) 0.0253(10) 0.0321(10) -0.0073(8) 0.0017(8) -0.0047(8)
C20 0.0212(12) 0.0408(14) 0.0441(15) -0.0010(12) -0.0055(10) -0.0070(10)
C12 0.0349(14) 0.0404(15) 0.0318(13) -0.0019(11) -0.0088(11) -0.0108(11)
C9 0.0214(11) 0.0243(11) 0.0384(13) -0.0071(10) 0.0020(9) -0.0059(9)
C15 0.0278(13) 0.0380(14) 0.0301(12) -0.0041(11) -0.0001(10) -0.0074(11)
C5 0.0277(13) 0.0306(13) 0.0578(18) -0.0170(13) 0.0067(12) -0.0032(10)
C13 0.0430(16) 0.0424(15) 0.0262(12) -0.0060(11) -0.0033(11) -0.0107(12)
C14 0.0356(14) 0.0387(14) 0.0282(12) -0.0028(11) 0.0037(10) -0.0053(11)
C3 0.0332(14) 0.0339(14) 0.0418(15) -0.0153(11) 0.0113(11) -0.0108(11)
C10 0.0234(12) 0.0265(12) 0.0341(13) -0.0005(10) -0.0021(9) -0.0029(9)
C16 0.0259(12) 0.0301(12) 0.0275(12) -0.0029(10) -0.0020(9) -0.0062(9)
C17 0.0261(12) 0.0339(13) 0.0319(12) -0.0068(10) -0.0028(10) -0.0074(10)
C6 0.0250(13) 0.0303(13) 0.068(2) -0.0121(13) -0.0012(13) 0.0026(10)
C19 0.0317(15) 0.0333(14) 0.0623(19) -0.0048(13) -0.0026(13) -0.0023(11)
C11 0.0275(12) 0.0315(12) 0.0287(12) 0.0000(10) -0.0027(9) -0.0064(10)
C8 0.0214(12) 0.0273(12) 0.0396(14) -0.0051(10) -0.0002(10) -0.0036(9)
C4 0.0249(12) 0.0267(12) 0.0433(14) -0.0100(11) 0.0060(10) -0.0078(10)
C7 0.0258(13) 0.0313(13) 0.0511(16) -0.0048(12) -0.0046(11) -0.0028(10)
C2 0.0363(14) 0.0327(13) 0.0328(13) -0.0089(11) 0.0047(10) -0.0122(11)

loop_
_atom_type_symbol
_atom_type_description
_atom_type_scat_dispersion_real
_atom_type_scat_dispersion_imag
_atom_type_scat_source
C C 0.0033 0.0016 'International Tables Vol C Tables 4.2.6.8 and 6.1.1.4'
H H 0.0000 0.0000 'International Tables Vol C Tables 4.2.6.8 and 6.1.1.4'
N N 0.0061 0.0033 'International Tables Vol C Tables 4.2.6.8 and 6.1.1.4'
Cl Cl 0.1484 0.1585 'International Tables Vol C Tables 4.2.6.8 and 6.1.1.4'
Co Co 0.3494 0.9721 'International Tables Vol C Tables 4.2.6.8 and 6.1.1.4'

loop_
_geom_angle_atom_site_label_1
_geom_angle_atom_site_label_2
_geom_angle_atom_site_label_3
_geom_angle
N1 Co N2 94.09(9)
N1 Co Cl1 119.61(7)
N2 Co Cl1 103.78(6)
N1 Co Cl2 107.81(7)
N2 Co Cl2 121.45(7)
Cl1 Co Cl2 110.10(3)
C10 N3 C11 107.3(2)
C10 N3 C20 129.1(2)
C11 N3 C20 123.2(2)
C10 N1 C16 106.1(2)
C10 N1 Co 119.73(17)
C16 N1 Co 128.96(17)
C19 C18 C17 111.5(2)
C19 C18 H18A 109.3
C17 C18 H18A 109.3
C19 C18 H18B 109.3
C17 C18 H18B 109.3
H18A C18 H18B 108.0
N2 C1 C2 122.1(2)
N2 C1 C17 119.1(2)
C2 C1 C17 118.8(2)
C1 N2 C9 119.4(2)
C1 N2 Co 118.70(16)
C9 N2 Co 118.25(17)
N3 C20 H20A 109.5
N3 C20 H20B 109.5
H20A C20 H20B 109.5
N3 C20 H20C 109.5
H20A C20 H20C 109.5
H20B C20 H20C 109.5
C13 C12 C11 116.2(3)
C13 C12 H12A 121.9
C11 C12 H12A 121.9
N2 C9 C4 120.6(2)
N2 C9 C8 121.8(2)
C4 C9 C8 117.6(2)
C14 C15 C16 117.3(2)
C14 C15 H15A 121.3
C16 C15 H15A 121.3
C6 C5 C4 120.5(3)
C6 C5 H5A 119.7
C4 C5 H5A 119.7
C12 C13 C14 121.5(3)
C12 C13 H13A 119.3
C14 C13 H13A 119.3
C15 C14 C13 122.0(3)
C15 C14 H14A 119.0
C13 C14 H14A 119.0
C2 C3 C4 119.7(2)
C2 C3 H3A 120.1
C4 C3 H3A 120.1
N1 C10 N3 111.7(2)
N1 C10 C8 125.0(2)
N3 C10 C8 123.2(2)
N1 C16 C15 131.0(2)
N1 C16 C11 108.7(2)
C15 C16 C11 120.2(2)
C1 C17 C18 111.7(2)
C1 C17 H17A 109.3
C18 C17 H17A 109.3
C1 C17 H17B 109.3
C18 C17 H17B 109.3
H17A C17 H17B 107.9
C5 C6 C7 119.6(3)
C5 C6 H6A 120.2
C7 C6 H6A 120.2
C18 C19 H19A 109.5
C18 C19 H19B 109.5
H19A C19 H19B 109.5
C18 C19 H19C 109.5
H19A C19 H19C 109.5
H19B C19 H19C 109.5
N3 C11 C12 131.0(2)
N3 C11 C16 106.1(2)
C12 C11 C16 122.8(2)
C7 C8 C9 119.0(2)
C7 C8 C10 118.2(2)
C9 C8 C10 122.8(2)
C5 C4 C3 121.2(2)
C5 C4 C9 120.6(3)
C3 C4 C9 118.2(2)
C8 C7 C6 122.1(3)
C8 C7 H7A 119.0
C6 C7 H7A 119.0
C3 C2 C1 119.5(3)
C3 C2 H2A 120.2
C1 C2 H2A 120.2

loop_
_geom_bond_atom_site_label_1
_geom_bond_atom_site_label_2
_geom_bond_distance
Co N1 1.990(2)
Co N2 2.092(2)
Co Cl1 2.2304(9)
Co Cl2 2.2464(11)
N3 C10 1.358(3)
N3 C11 1.384(3)
N3 C20 1.466(3)
N1 C10 1.334(3)
N1 C16 1.389(3)
C18 C19 1.526(4)
C18 C17 1.533(4)
C18 H18A 0.9900
C18 H18B 0.9900
C1 N2 1.331(3)
C1 C2 1.419(4)
C1 C17 1.497(3)
N2 C9 1.379(3)
C20 H20A 0.9800
C20 H20B 0.9800
C20 H20C 0.9800
C12 C13 1.385(4)
C12 C11 1.388(4)
C12 H12A 0.9500
C9 C4 1.422(3)
C9 C8 1.431(4)
C15 C14 1.373(4)
C15 C16 1.397(4)
C15 H15A 0.9500
C5 C6 1.358(5)
C5 C4 1.413(4)
C5 H5A 0.9500
C13 C14 1.402(4)
C13 H13A 0.9500
C14 H14A 0.9500
C3 C2 1.358(4)
C3 C4 1.417(4)
C3 H3A 0.9500
C10 C8 1.470(4)
C16 C11 1.398(3)
C17 H17A 0.9900
C17 H17B 0.9900
C6 C7 1.403(4)
C6 H6A 0.9500
C19 H19A 0.9800
C19 H19B 0.9800
C19 H19C 0.9800
C8 C7 1.387(3)
C7 H7A 0.9500
C2 H2A 0.9500

loop_
_geom_torsion_atom_site_label_1
_geom_torsion_atom_site_label_2
_geom_torsion_atom_site_label_3
_geom_torsion_atom_site_label_4
_geom_torsion
N2 Co N1 C10 9.4(2)
Cl1 Co N1 C10 -99.0(2)
Cl2 Co N1 C10 134.33(19)
N2 Co N1 C16 -141.4(2)
Cl1 Co N1 C16 110.3(2)
Cl2 Co N1 C16 -16.4(2)
C2 C1 N2 C9 -1.4(4)
C17 C1 N2 C9 178.2(2)
C2 C1 N2 Co 156.76(19)
C17 C1 N2 Co -23.7(3)
N1 Co N2 C1 166.47(18)
Cl1 Co N2 C1 -71.69(18)
Cl2 Co N2 C1 52.7(2)
N1 Co N2 C9 -35.15(18)
Cl1 Co N2 C9 86.69(17)
Cl2 Co N2 C9 -148.93(15)
C1 N2 C9 C4 6.5(3)
Co N2 C9 C4 -151.70(19)
C1 N2 C9 C8 -173.4(2)
Co N2 C9 C8 28.4(3)
C11 C12 C13 C14 -1.5(4)
C16 C15 C14 C13 -0.7(4)
C12 C13 C14 C15 2.0(4)
C16 N1 C10 N3 1.5(3)
Co N1 C10 N3 -155.25(17)
C16 N1 C10 C8 -178.3(2)
Co N1 C10 C8 25.0(3)
C11 N3 C10 N1 -1.1(3)
C20 N3 C10 N1 172.2(2)
C11 N3 C10 C8 178.7(2)
C20 N3 C10 C8 -8.1(4)
C10 N1 C16 C15 -179.1(3)
Co N1 C16 C15 -25.3(4)
C10 N1 C16 C11 -1.3(3)
Co N1 C16 C11 152.53(19)
C14 C15 C16 N1 176.5(3)
C14 C15 C16 C11 -1.1(4)
N2 C1 C17 C18 -81.9(3)
C2 C1 C17 C18 97.7(3)
C19 C18 C17 C1 -177.6(2)
C4 C5 C6 C7 4.0(4)
C10 N3 C11 C12 177.0(3)
C20 N3 C11 C12 3.2(4)
C10 N3 C11 C16 0.2(3)
C20 N3 C11 C16 -173.5(2)
C13 C12 C11 N3 -176.6(3)
C13 C12 C11 C16 -0.3(4)
N1 C16 C11 N3 0.6(3)
C15 C16 C11 N3 178.8(2)
N1 C16 C11 C12 -176.5(2)
C15 C16 C11 C12 1.7(4)
N2 C9 C8 C7 -171.5(2)
C4 C9 C8 C7 8.6(4)
N2 C9 C8 C10 11.2(4)
C4 C9 C8 C10 -168.7(2)
N1 C10 C8 C7 138.7(3)
N3 C10 C8 C7 -41.0(4)
N1 C10 C8 C9 -44.0(4)
N3 C10 C8 C9 136.3(3)
C6 C5 C4 C3 -179.0(3)
C6 C5 C4 C9 0.6(4)
C2 C3 C4 C5 -177.7(3)
C2 C3 C4 C9 2.7(4)
N2 C9 C4 C5 173.2(2)
C8 C9 C4 C5 -6.9(4)
N2 C9 C4 C3 -7.2(4)
C8 C9 C4 C3 172.7(2)
C9 C8 C7 C6 -4.3(4)
C10 C8 C7 C6 173.1(3)
C5 C6 C7 C8 -2.1(5)
C4 C3 C2 C1 2.2(4)
N2 C1 C2 C3 -3.1(4)
C17 C1 C2 C3 177.3(2)
